data_4310434
loop_
_publ_author_name
'Eric Rivard'
'Alan J. Lough'
'Tristram Chivers'
'Ian Manners'

_publ_section_title
;
 Synthesis of Linear and Cyclic Carbophosphazenes via an Oxidative
 Chlorination Strategy
;
_journal_name_full 'Inorganic Chemistry'
_journal_page_first 802
_journal_page_last 811
_journal_paper_doi 10.1021/ic034954c
_journal_volume 43
_journal_year 2004
_chemical_formula_moiety 'C7 H5 Cl9 Ga N4 P3'
_chemical_formula_sum 'C7 H5 Cl9 Ga N4 P3'
_chemical_formula_weight 626.83
_chemical_name_systematic
; 
 ? 
;
_space_group_IT_number 2
_symmetry_cell_setting triclinic
_symmetry_space_group_name_Hall '-P 1'
_symmetry_space_group_name_H-M 'P -1'
_atom_sites_solution_hydrogens geom
_atom_sites_solution_primary direct
_atom_sites_solution_secondary difmap
_audit_creation_method SHELXL-97
_cell_angle_alpha 103.6300(9)
_cell_angle_beta 109.1460(10)
_cell_angle_gamma 91.4420(14)
_cell_formula_units_Z 2
_cell_length_a 9.1460(2)
_cell_length_b 10.0440(3)
_cell_length_c 12.4390(4)
_cell_measurement_reflns_used 18709
_cell_measurement_temperature 150(1)
_cell_measurement_theta_max 27.5
_cell_measurement_theta_min 2.6
_cell_volume 1042.52(5)
_computing_cell_refinement 'Denzo-SMN (Otwinowski & Minor, 1997)'
_computing_data_collection 'Collect (Nonius BV, 1997-2002)'
_computing_data_reduction Denzo-SMN
_computing_molecular_graphics 'SHELXTL V6.12'
_computing_publication_material 'SHELXTL V6.12'
_computing_structure_refinement 'SHELXTL V6.12(Sheldrick, 2001)'
_computing_structure_solution 'SIR-92 (Altomare et al., 1993)'
_diffrn_ambient_temperature 150(1)
_diffrn_detector_area_resol_mean 9
_diffrn_measured_fraction_theta_full 0.992
_diffrn_measured_fraction_theta_max 0.992
_diffrn_measurement_device_type 'Nonius KappaCCD'
_diffrn_measurement_method '\f scan and \w scans with \k offsets'
_diffrn_radiation_monochromator graphite
_diffrn_radiation_source 'fine-focus sealed tube'
_diffrn_radiation_type MoK\a
_diffrn_radiation_wavelength 0.71073
_diffrn_reflns_av_R_equivalents 0.0599
_diffrn_reflns_av_sigmaI/netI 0.0638
_diffrn_reflns_limit_h_max 11
_diffrn_reflns_limit_h_min -11
_diffrn_reflns_limit_k_max 13
_diffrn_reflns_limit_k_min -13
_diffrn_reflns_limit_l_max 16
_diffrn_reflns_limit_l_min -16
_diffrn_reflns_number 13106
_diffrn_reflns_theta_full 27.50
_diffrn_reflns_theta_max 27.50
_diffrn_reflns_theta_min 2.99
_diffrn_standards_decay_% 0
_diffrn_standards_number 0
_exptl_absorpt_coefficient_mu 2.704
_exptl_absorpt_correction_T_max 0.794
_exptl_absorpt_correction_T_min 0.551
_exptl_absorpt_correction_type multi-scan
_exptl_absorpt_process_details
; 
multi-scan from symmetry-related measurements 
 Sortav (Blessing 1995) 
;
_exptl_crystal_density_diffrn 1.997
_exptl_crystal_density_method 'not measured'
_exptl_crystal_description needle
_exptl_crystal_F_000 608
_exptl_crystal_size_max 0.22
_exptl_crystal_size_mid 0.16
_exptl_crystal_size_min 0.10
_refine_diff_density_max 0.557
_refine_diff_density_min -0.852
_refine_diff_density_rms 0.117
_refine_ls_extinction_coef 0.0033(8)
_refine_ls_extinction_expression Fc^*^=kFc[1+0.001xFc^2^\l^3^/sin(2\q)]^-1/4^
_refine_ls_extinction_method SHELXL
_refine_ls_goodness_of_fit_ref 1.068
_refine_ls_hydrogen_treatment constr
_refine_ls_matrix_type full
_refine_ls_number_parameters 218
_refine_ls_number_reflns 4743
_refine_ls_number_restraints 0
_refine_ls_restrained_S_all 1.068
_refine_ls_R_factor_all 0.0560
_refine_ls_R_factor_gt 0.0388
_refine_ls_shift/su_max 0.001
_refine_ls_shift/su_mean 0.000
_refine_ls_structure_factor_coef Fsqd
_refine_ls_weighting_details 'calc w=1/[\s^2^(Fo^2^)+(0.0400P)^2^+0.0593P] where P=(Fo^2^+2Fc^2^)/3'
_refine_ls_weighting_scheme calc
_refine_ls_wR_factor_gt 0.0904
_refine_ls_wR_factor_ref 0.0992
_reflns_number_gt 3702
_reflns_number_total 4743
_reflns_threshold_expression I>2\s(I)
_cod_data_source_file ic034954csi20031103_051734_6.cif
_cod_data_source_block compound(10)
_cod_depositor_comments
;
The following automatic conversions were performed:
'_symmetry_cell_setting' value 'Triclinic' changed to 'triclinic'
according to '/home/saulius/struct/CIF-dictionaries/cif_core.dic'
dictionary named 'cif_core.dic' version 2.4.1 from 2010-06-29.

Automatic conversion script
Id: cif_fix_enum 1527 2010-12-29 10:47:43Z saulius 
;
_cod_database_code 4310434

loop_
_symmetry_equiv_pos_as_xyz
'x, y, z'
'-x, -y, -z'

loop_
_atom_site_label
_atom_site_type_symbol
_atom_site_fract_x
_atom_site_fract_y
_atom_site_fract_z
_atom_site_U_iso_or_equiv
_atom_site_adp_type
_atom_site_occupancy
_atom_site_symmetry_multiplicity
_atom_site_calc_flag
_atom_site_refinement_flags
_atom_site_disorder_assembly
_atom_site_disorder_group
Ga1 Ga 0.53112(4) -0.31816(4) 0.78422(3) 0.02354(12) Uani 1 1 d . . .
Cl1 Cl 0.48151(9) -0.26623(9) 0.46478(7) 0.0337(2) Uani 1 1 d . . .
Cl2 Cl 0.46521(9) -0.02240(9) 0.66763(7) 0.0319(2) Uani 1 1 d . . .
Cl3 Cl 0.29662(9) -0.34420(10) 0.65986(7) 0.0353(2) Uani 1 1 d . . .
Cl4 Cl 0.55606(10) -0.17353(10) 0.94841(8) 0.0420(2) Uani 1 1 d . . .
Cl5 Cl 0.60080(10) -0.51625(9) 0.80541(8) 0.0364(2) Uani 1 1 d . . .
Cl6 Cl 0.87382(9) -0.43102(9) 0.64314(8) 0.0351(2) Uani 1 1 d . . .
Cl7 Cl 1.21046(9) -0.40104(10) 0.91983(8) 0.0361(2) Uani 1 1 d . . .
Cl8 Cl 1.05582(10) -0.31252(10) 1.11360(7) 0.0379(2) Uani 1 1 d . . .
Cl9 Cl 1.20324(10) -0.08893(10) 1.03017(9) 0.0458(3) Uani 1 1 d . . .
P1 P 0.61066(9) -0.14532(9) 0.61931(7) 0.02376(19) Uani 1 1 d . . .
P2 P 0.85733(9) -0.25448(9) 0.75252(7) 0.02314(19) Uani 1 1 d . . .
P3 P 1.07649(9) -0.26957(9) 0.97302(7) 0.0253(2) Uani 1 1 d . . .
N1 N 0.6696(3) -0.2354(3) 0.7163(2) 0.0213(5) Uani 1 1 d . . .
N2 N 0.7437(3) -0.0572(3) 0.6040(2) 0.0298(6) Uani 1 1 d . . .
N3 N 0.9580(3) -0.1326(3) 0.7373(2) 0.0254(6) Uani 1 1 d . . .
N4 N 0.9141(3) -0.2744(3) 0.8824(2) 0.0262(6) Uani 1 1 d . . .
C1 C 0.8954(3) -0.0506(3) 0.6696(3) 0.0245(7) Uani 1 1 d . . .
C2 C 0.9991(3) 0.0629(3) 0.6652(3) 0.0242(7) Uani 1 1 d . . .
C3 C 0.9434(4) 0.1420(3) 0.5859(3) 0.0276(7) Uani 1 1 d . . .
H3A H 0.8396 0.1212 0.5319 0.033 Uiso 1 1 calc R . .
C4 C 1.0381(4) 0.2511(3) 0.5849(3) 0.0324(8) Uani 1 1 d . . .
H4A H 1.0002 0.3042 0.5297 0.039 Uiso 1 1 calc R . .
C5 C 1.1899(4) 0.2824(4) 0.6657(3) 0.0331(8) Uani 1 1 d . . .
H5A H 1.2553 0.3576 0.6660 0.040 Uiso 1 1 calc R . .
C6 C 1.2445(4) 0.2045(4) 0.7447(3) 0.0327(8) Uani 1 1 d . . .
H6A H 1.3474 0.2276 0.8001 0.039 Uiso 1 1 calc R . .
C7 C 1.1527(3) 0.0927(3) 0.7452(3) 0.0287(7) Uani 1 1 d . . .
H7A H 1.1927 0.0375 0.7983 0.034 Uiso 1 1 calc R . .

loop_
_atom_site_aniso_label
_atom_site_aniso_U_11
_atom_site_aniso_U_22
_atom_site_aniso_U_33
_atom_site_aniso_U_23
_atom_site_aniso_U_13
_atom_site_aniso_U_12
Ga1 0.02041(19) 0.0243(2) 0.0245(2) 0.00636(14) 0.00618(13) -0.00168(13)
Cl1 0.0312(4) 0.0384(5) 0.0250(4) 0.0057(3) 0.0037(3) -0.0053(3)
Cl2 0.0265(4) 0.0306(4) 0.0398(5) 0.0122(4) 0.0104(3) 0.0076(3)
Cl3 0.0209(4) 0.0445(5) 0.0388(5) 0.0179(4) 0.0035(3) -0.0030(3)
Cl4 0.0434(5) 0.0431(5) 0.0357(5) -0.0062(4) 0.0212(4) -0.0124(4)
Cl5 0.0346(4) 0.0286(4) 0.0424(5) 0.0153(4) 0.0043(3) 0.0011(3)
Cl6 0.0372(4) 0.0284(4) 0.0387(5) 0.0016(4) 0.0164(3) 0.0053(3)
Cl7 0.0308(4) 0.0454(5) 0.0390(5) 0.0149(4) 0.0174(3) 0.0147(4)
Cl8 0.0390(5) 0.0507(6) 0.0292(4) 0.0142(4) 0.0153(3) 0.0138(4)
Cl9 0.0356(5) 0.0360(5) 0.0521(6) 0.0041(4) 0.0031(4) -0.0102(4)
P1 0.0193(4) 0.0273(4) 0.0242(4) 0.0087(3) 0.0055(3) 0.0009(3)
P2 0.0188(4) 0.0240(4) 0.0267(4) 0.0072(3) 0.0075(3) 0.0028(3)
P3 0.0206(4) 0.0272(5) 0.0262(4) 0.0073(3) 0.0055(3) 0.0025(3)
N1 0.0171(12) 0.0243(14) 0.0227(13) 0.0087(10) 0.0055(9) 0.0014(10)
N2 0.0223(13) 0.0344(16) 0.0322(15) 0.0136(12) 0.0058(11) -0.0039(11)
N3 0.0210(13) 0.0252(14) 0.0318(14) 0.0106(12) 0.0093(10) 0.0013(10)
N4 0.0187(12) 0.0303(15) 0.0273(14) 0.0080(12) 0.0047(10) 0.0015(10)
C1 0.0229(15) 0.0258(17) 0.0254(16) 0.0033(13) 0.0113(12) 0.0030(12)
C2 0.0262(15) 0.0219(16) 0.0281(16) 0.0042(13) 0.0153(12) 0.0026(12)
C3 0.0252(15) 0.0292(18) 0.0308(17) 0.0037(14) 0.0154(13) 0.0034(13)
C4 0.0371(18) 0.0266(18) 0.041(2) 0.0105(15) 0.0213(15) 0.0071(14)
C5 0.0321(18) 0.0228(17) 0.049(2) 0.0055(15) 0.0235(15) 0.0009(13)
C6 0.0238(16) 0.0312(19) 0.0401(19) 0.0025(16) 0.0123(14) -0.0030(13)
C7 0.0244(16) 0.0303(18) 0.0326(18) 0.0057(14) 0.0128(13) 0.0036(13)

loop_
_atom_type_symbol
_atom_type_description
_atom_type_scat_dispersion_real
_atom_type_scat_dispersion_imag
_atom_type_scat_source
C C 0.0033 0.0016 'International Tables Vol C Tables 4.2.6.8 and 6.1.1.4'
H H 0.0000 0.0000 'International Tables Vol C Tables 4.2.6.8 and 6.1.1.4'
Cl Cl 0.1484 0.1585 'International Tables Vol C Tables 4.2.6.8 and 6.1.1.4'
Ga Ga 0.2307 1.6083 'International Tables Vol C Tables 4.2.6.8 and 6.1.1.4'
N N 0.0061 0.0033 'International Tables Vol C Tables 4.2.6.8 and 6.1.1.4'
P P 0.1023 0.0942 'International Tables Vol C Tables 4.2.6.8 and 6.1.1.4'

loop_
_geom_angle_atom_site_label_1
_geom_angle_atom_site_label_2
_geom_angle_atom_site_label_3
_geom_angle
_geom_angle_site_symmetry_1
_geom_angle_site_symmetry_3
_geom_angle_publ_flag
N1 Ga1 Cl4 105.91(7) . . ?
N1 Ga1 Cl5 109.00(8) . . ?
Cl4 Ga1 Cl5 112.88(4) . . ?
N1 Ga1 Cl3 107.19(7) . . ?
Cl4 Ga1 Cl3 112.03(4) . . ?
Cl5 Ga1 Cl3 109.57(4) . . ?
N2 P1 N1 115.23(14) . . ?
N2 P1 Cl1 109.61(11) . . ?
N1 P1 Cl1 110.37(10) . . ?
N2 P1 Cl2 109.55(12) . . ?
N1 P1 Cl2 107.23(10) . . ?
Cl1 P1 Cl2 104.25(5) . . ?
N4 P2 N3 113.55(14) . . ?
N4 P2 N1 107.16(13) . . ?
N3 P2 N1 113.29(14) . . ?
N4 P2 Cl6 107.87(11) . . ?
N3 P2 Cl6 108.28(11) . . ?
N1 P2 Cl6 106.34(10) . . ?
N4 P3 Cl8 109.40(11) . . ?
N4 P3 Cl7 115.17(11) . . ?
Cl8 P3 Cl7 106.20(6) . . ?
N4 P3 Cl9 114.97(12) . . ?
Cl8 P3 Cl9 105.50(6) . . ?
Cl7 P3 Cl9 104.81(5) . . ?
P1 N1 P2 113.41(15) . . ?
P1 N1 Ga1 124.24(13) . . ?
P2 N1 Ga1 122.34(15) . . ?
C1 N2 P1 122.9(3) . . ?
C1 N3 P2 122.6(2) . . ?
P3 N4 P2 132.46(18) . . ?
N3 C1 N2 126.5(3) . . ?
N3 C1 C2 118.2(3) . . ?
N2 C1 C2 115.3(3) . . ?
C3 C2 C7 120.2(3) . . ?
C3 C2 C1 120.5(3) . . ?
C7 C2 C1 119.3(3) . . ?
C4 C3 C2 120.5(3) . . ?
C3 C4 C5 119.5(3) . . ?
C6 C5 C4 120.0(3) . . ?
C5 C6 C7 121.4(3) . . ?
C6 C7 C2 118.5(3) . . ?

loop_
_geom_bond_atom_site_label_1
_geom_bond_atom_site_label_2
_geom_bond_distance
_geom_bond_site_symmetry_2
_geom_bond_publ_flag
Ga1 N1 1.997(2) . ?
Ga1 Cl4 2.1478(9) . ?
Ga1 Cl5 2.1529(10) . ?
Ga1 Cl3 2.1602(8) . ?
Cl1 P1 1.9756(11) . ?
Cl2 P1 1.9780(11) . ?
Cl6 P2 2.0072(11) . ?
Cl7 P3 1.9708(11) . ?
Cl8 P3 1.9616(12) . ?
Cl9 P3 1.9715(12) . ?
P1 N2 1.573(3) . ?
P1 N1 1.637(3) . ?
P2 N4 1.589(3) . ?
P2 N3 1.596(3) . ?
P2 N1 1.654(2) . ?
P3 N4 1.534(3) . ?
N2 C1 1.350(4) . ?
N3 C1 1.323(4) . ?
C1 C2 1.487(4) . ?
C2 C3 1.386(5) . ?
C2 C7 1.405(4) . ?
C3 C4 1.384(5) . ?
C4 C5 1.396(5) . ?
C5 C6 1.374(5) . ?
C6 C7 1.388(5) . ?
